data_4349791
loop_
_publ_author_name
'Chen, Hong-Man'
'Wang, Wen-Min'
'Li, Xiao-Qin'
'Chu, Xiao-Ya'
'Nie, Yao-Yao'
'Liu, Zhen'
'Huang, Shao-Xia'
'Shen, Hai-Yun'
'Cui, Jian-Zhong'
'Gao, Hong-Ling'

_publ_section_title
;
 Luminescence and magnetocaloric effect of Ln4 clusters (Ln = Eu, Gd, Tb,
 Er) bridged by CO32&#x2212; deriving from the spontaneous fixation of
 carbon dioxide in the atmosphere
;
_journal_issue 2
_journal_name_full 'Inorganic Chemistry Frontiers'
_journal_page_first 394
_journal_paper_doi 10.1039/C7QI00658F
_journal_volume 5
_journal_year 2018
_chemical_formula_moiety 'C57 H70 Eu4 N12 O23, 2(C H4 O), 5(H2 O)'
_chemical_formula_sum 'C59 H88 Eu4 N12 O30'
_chemical_formula_weight 2053.25
_space_group_crystal_system monoclinic
_space_group_IT_number 14
_space_group_name_Hall '-P 2ybc'
_space_group_name_H-M_alt 'P 1 21/c 1'
_atom_sites_solution_hydrogens mixed
_atom_sites_solution_primary direct
_audit_creation_date 2017-06-19
_audit_creation_method
;
Olex2 1.2
(compiled 2017.03.28 svn.r3405 for OlexSys, GUI svn.r5337)
;
_audit_update_record
;
2017-10-05 deposited with the CCDC.
2017-12-14 downloaded from the CCDC.
;
_cell_angle_alpha 90
_cell_angle_beta 103.346(2)
_cell_angle_gamma 90
_cell_formula_units_Z 4
_cell_length_a 16.1944(13)
_cell_length_b 22.2882(17)
_cell_length_c 21.5409(18)
_cell_measurement_reflns_used 20763
_cell_measurement_temperature 113(2)
_cell_measurement_theta_max 27.5
_cell_measurement_theta_min 3.0
_cell_volume 7565.1(11)
_computing_cell_refinement 'CrystalClear-SM Expert 2.1 b42'
_computing_data_collection 'CrystalClear-SM Expert 2.1 b42 (Rigaku, 2015)'
_computing_data_reduction 'CrystalClear-SM Expert 2.1 b42'
_computing_molecular_graphics 'Olex2 (Dolomanov et al., 2009)'
_computing_publication_material 'Olex2 (Dolomanov et al., 2009)'
_computing_structure_refinement 'ShelXL (Sheldrick, 2015)'
_computing_structure_solution 'ShelXS (Sheldrick, 2008)'
_diffrn_ambient_temperature 113.15
_diffrn_detector_area_resol_mean 5.814
_diffrn_measured_fraction_theta_full 0.995
_diffrn_measured_fraction_theta_max 0.989
_diffrn_measurement_device_type 'Rigaku Xtalab P200'
_diffrn_measurement_method '\w scans'
_diffrn_radiation_monochromator confocal
_diffrn_radiation_type MoK\a
_diffrn_radiation_wavelength 0.71073
_diffrn_reflns_av_R_equivalents 0.0350
_diffrn_reflns_av_unetI/netI 0.0295
_diffrn_reflns_Laue_measured_fraction_full 0.995
_diffrn_reflns_Laue_measured_fraction_max 0.989
_diffrn_reflns_limit_h_max 21
_diffrn_reflns_limit_h_min -15
_diffrn_reflns_limit_k_max 28
_diffrn_reflns_limit_k_min -28
_diffrn_reflns_limit_l_max 27
_diffrn_reflns_limit_l_min -27
_diffrn_reflns_number 75835
_diffrn_reflns_point_group_measured_fraction_full 0.995
_diffrn_reflns_point_group_measured_fraction_max 0.989
_diffrn_reflns_theta_full 25.242
_diffrn_reflns_theta_max 27.506
_diffrn_reflns_theta_min 3.031
_diffrn_standards_decay_% 0
_diffrn_standards_interval_count 0
_diffrn_standards_interval_time 0
_diffrn_standards_number 0
_exptl_absorpt_coefficient_mu 3.360
_exptl_absorpt_correction_T_max 0.6883
_exptl_absorpt_correction_T_min 0.5527
_exptl_absorpt_correction_type multi-scan
_exptl_absorpt_process_details 'REQAB (Rigaku, 1998)'
_exptl_crystal_colour Colorless
_exptl_crystal_density_diffrn 1.803
_exptl_crystal_density_method "'not measured'"
_exptl_crystal_description Prism
_exptl_crystal_F_000 4072
_exptl_crystal_size_max 0.22
_exptl_crystal_size_mid 0.14
_exptl_crystal_size_min 0.12
_refine_diff_density_max 1.493
_refine_diff_density_min -1.379
_refine_diff_density_rms 0.103
_refine_ls_extinction_method none
_refine_ls_goodness_of_fit_ref 1.016
_refine_ls_hydrogen_treatment mixed
_refine_ls_matrix_type full
_refine_ls_number_parameters 985
_refine_ls_number_reflns 17191
_refine_ls_number_restraints 7
_refine_ls_restrained_S_all 2.478
_refine_ls_R_factor_all 0.0338
_refine_ls_R_factor_gt 0.0244
_refine_ls_shift/su_max 0.009
_refine_ls_shift/su_mean 0.000
_refine_ls_structure_factor_coef Fsqd
_refine_ls_weighting_details 'w=1/[\s^2^(Fo^2^)+(0.0286P)^2^+8.9601P] where P=(Fo^2^+2Fc^2^)/3'
_refine_ls_weighting_scheme calc
_refine_ls_wR_factor_gt 0.0575
_refine_ls_wR_factor_ref 0.0606
_reflns_Friedel_coverage 0.000
_reflns_number_gt 14453
_reflns_number_total 17191
_reflns_threshold_expression 'I > 2\s(I)'
_cod_data_source_file c7qi00658f2.cif
_cod_data_source_block shelx
_cod_database_code 4349791
_shelx_shelxl_version_number 2014/8
_shelx_space_group_comment
;
The symmetry employed for this shelxl refinement is uniquely defined
by the following loop, which should always be used as a source of
symmetry information in preference to the above space-group names.
They are only intended as comments.
;
_shelx_estimated_absorpt_t_max 0.689
_shelx_estimated_absorpt_t_min 0.525
_olex2_refinement_description
;
1. Fixed Uiso
 At 1.2 times of:
  All C(H) groups
 At 1.5 times of:
  All C(H,H,H) groups, All O(H) groups, All O(H,H) groups
2. Restrained distances
 O27-O31
 0.85 with sigma of 0.01
 O22-H22
 0.87 with sigma of 0.01
 O23-H23
 0.87 with sigma of 0.01
 C55-H22
 1.884264 with sigma of 0.02
 Eu1-H22
 3.127226 with sigma of 0.02
 C56-H23
 1.900045 with sigma of 0.02
 Eu3-H23
 3.110053 with sigma of 0.02
3.a Riding coordinates:
 O30(H30D,H30E), O31(H31A,H31B)
3.b Free rotating group:
 O26(H26A,H26B), O27(H27A,H27B), O28(H28A,H28B)
3.c Rotating group:
 O20(H20A,H20B), O21(H21A,H21B)
3.d Aromatic/amide H refined with riding coordinates:
 C2(H2), C3(H3A), C5(H5), C7(H7), C13(H13), C14(H14), C16(H16), C18(H18),
 C24(H24), C25(H25), C27(H27), C29(H29), C35(H35), C36(H36), C38(H38), C40(H40),
  C47(H47), C52(H52)
3.e Idealised Me refined as rotating group:
 C8(H8A,H8B,H8C), C11(H11A,H11B,H11C), C19(H19A,H19B,H19C), C22(H22A,H22B,
 H22C), C30(H30A,H30B,H30C), C33(H33A,H33B,H33C), C41(H41A,H41B,H41C), C44(H44A,
 H44B,H44C), C45(H45A,H45B,H45C), C49(H49A,H49B,H49C), C50(H50A,H50B,H50C),
 C54(H54A,H54B,H54C), C55(H55A,H55B,H55C), C56(H56A,H56B,H56C), C59(H59A,H59B,
 H59C), C62(H62A,H62B,H62C)
3.f Idealised tetrahedral OH refined as rotating group:
 O3(H3), O6(H6), O9(H9), O12(H12), O24(H24A), O29(H29A)
;
_olex2_submission_special_instructions 'No special instructions were received'

loop_
_space_group_symop_operation_xyz
'x, y, z'
'-x, y+1/2, -z+1/2'
'-x, -y, -z'
'x, -y-1/2, z-1/2'

loop_
_atom_site_label
_atom_site_type_symbol
_atom_site_fract_x
_atom_site_fract_y
_atom_site_fract_z
_atom_site_U_iso_or_equiv
_atom_site_adp_type
_atom_site_occupancy
_atom_site_site_symmetry_order
_atom_site_calc_flag
_atom_site_refinement_flags_posn
Eu1 Eu 0.07261(2) 0.83129(2) 0.65880(2) 0.01563(4) Uani 1 1 d D
Eu2 Eu 0.30619(2) 0.85564(2) 0.63824(2) 0.01511(4) Uani 1 1 d .
Eu3 Eu 0.39583(2) 0.69128(2) 0.67261(2) 0.01535(4) Uani 1 1 d D
Eu4 Eu 0.15020(2) 0.66506(2) 0.65983(2) 0.01629(4) Uani 1 1 d .
O1 O -0.06341(13) 0.86324(10) 0.63780(10) 0.0218(5) Uani 1 1 d .
O2 O 0.20328(12) 0.88037(9) 0.70010(10) 0.0179(4) Uani 1 1 d .
O3 O 0.43400(13) 0.94134(11) 0.77646(12) 0.0300(6) Uani 1 1 d .
H3 H 0.4706 0.9204 0.7646 0.045 Uiso 1 1 calc GR
O4 O 0.41011(12) 0.78772(9) 0.62150(10) 0.0168(4) Uani 1 1 d .
O5 O 0.16646(12) 0.82335(9) 0.58697(10) 0.0161(4) Uani 1 1 d .
O6 O -0.08030(13) 0.84059(11) 0.51442(11) 0.0235(5) Uani 1 1 d .
H6 H -0.1031 0.8483 0.5448 0.035 Uiso 1 1 calc GR
O7 O 0.52120(13) 0.65393(10) 0.65938(10) 0.0207(5) Uani 1 1 d .
O8 O 0.29124(13) 0.65124(9) 0.72375(10) 0.0185(4) Uani 1 1 d .
O9 O 0.10828(14) 0.60084(11) 0.80829(12) 0.0277(5) Uani 1 1 d .
H9 H 0.0614 0.6155 0.7894 0.042 Uiso 1 1 calc GR
O10 O 0.03239(12) 0.72928(9) 0.63148(10) 0.0187(4) Uani 1 1 d .
O11 O 0.25660(12) 0.68869(9) 0.60214(10) 0.0173(4) Uani 1 1 d .
O12 O 0.45922(14) 0.65577(11) 0.53371(11) 0.0265(5) Uani 1 1 d .
H12 H 0.5012 0.6541 0.5650 0.040 Uiso 1 1 calc GR
O13 O 0.24471(13) 0.94456(10) 0.58386(11) 0.0213(5) Uani 1 1 d .
O14 O 0.41675(13) 0.91690(10) 0.62305(11) 0.0212(5) Uani 1 1 d .
O15 O 0.03118(14) 0.60444(10) 0.65392(11) 0.0245(5) Uani 1 1 d .
O16 O 0.17978(14) 0.56971(10) 0.62049(11) 0.0232(5) Uani 1 1 d .
O17 O 0.18234(12) 0.75754(9) 0.71364(10) 0.0174(4) Uani 1 1 d .
O18 O 0.31784(12) 0.77473(9) 0.71053(10) 0.0167(4) Uani 1 1 d .
O19 O 0.28070(14) 0.77222(11) 0.80403(10) 0.0258(5) Uani 1 1 d .
O20 O 0.02641(14) 0.78695(11) 0.75680(11) 0.0262(5) Uani 1 1 d .
H20A H -0.0107 0.8116 0.7699 0.039 Uiso 1 1 d GR
H20B H 0.0716 0.7817 0.7900 0.039 Uiso 1 1 d GR
O21 O 0.50553(14) 0.74916(10) 0.75197(11) 0.0251(5) Uani 1 1 d .
H21A H 0.5533 0.7272 0.7658 0.038 Uiso 1 1 d GR
H21B H 0.4857 0.7594 0.7865 0.038 Uiso 1 1 d GR
O22 O 0.08256(14) 0.93593(10) 0.60844(12) 0.0249(5) Uani 1 1 d D
H22 H 0.1275(11) 0.9458(11) 0.5954(17) 0.037 Uiso 1 1 d DR
O23 O 0.35984(14) 0.58016(10) 0.64217(11) 0.0247(5) Uani 1 1 d D
H23 H 0.3065(7) 0.5704(9) 0.6313(18) 0.037 Uiso 1 1 d DR
N1 N 0.06779(15) 0.91542(12) 0.73572(12) 0.0189(5) Uani 1 1 d .
N2 N 0.14694(16) 0.93892(12) 0.76965(13) 0.0216(6) Uani 1 1 d .
N3 N 0.35331(15) 0.91977(12) 0.74839(13) 0.0216(6) Uani 1 1 d .
N4 N 0.27866(16) 0.82534(12) 0.52151(12) 0.0189(5) Uani 1 1 d .
N5 N 0.19356(16) 0.82394(12) 0.48578(12) 0.0206(6) Uani 1 1 d .
N6 N 0.00591(15) 0.83259(12) 0.53771(12) 0.0186(5) Uani 1 1 d .
N7 N 0.44906(16) 0.62275(12) 0.76735(12) 0.0190(5) Uani 1 1 d .
N8 N 0.39142(16) 0.60378(12) 0.80352(12) 0.0202(5) Uani 1 1 d .
N9 N 0.17078(16) 0.61877(12) 0.77747(13) 0.0217(6) Uani 1 1 d .
N10 N 0.10404(16) 0.67500(12) 0.53973(13) 0.0198(5) Uani 1 1 d .
N11 N 0.16671(16) 0.66720(12) 0.50430(13) 0.0215(6) Uani 1 1 d .
N12 N 0.38692(16) 0.66896(12) 0.55506(12) 0.0191(5) Uani 1 1 d .
C1 C -0.11461(18) 0.88896(14) 0.66927(15) 0.0190(6) Uani 1 1 d .
C2 C -0.20222(19) 0.87729(15) 0.65055(16) 0.0226(7) Uani 1 1 d .
H2 H -0.2229 0.8516 0.6151 0.027 Uiso 1 1 calc R
C3 C -0.25900(19) 0.90204(14) 0.68216(16) 0.0229(7) Uani 1 1 d .
H3A H -0.3175 0.8921 0.6688 0.027 Uiso 1 1 calc R
C4 C -0.23236(19) 0.94123(14) 0.73322(16) 0.0224(7) Uani 1 1 d .
C5 C -0.14619(19) 0.95491(14) 0.75071(16) 0.0222(7) Uani 1 1 d .
H5 H -0.1272 0.9831 0.7841 0.027 Uiso 1 1 calc R
C6 C -0.08557(19) 0.92869(14) 0.72098(15) 0.0195(6) Uani 1 1 d .
C7 C 0.00325(19) 0.94361(14) 0.74736(15) 0.0209(6) Uani 1 1 d .
H7 H 0.0147 0.9769 0.7755 0.025 Uiso 1 1 calc R
C8 C -0.2951(2) 0.96765(16) 0.76744(18) 0.0298(8) Uani 1 1 d .
H8A H -0.3430 0.9848 0.7362 0.045 Uiso 1 1 calc GR
H8B H -0.2673 0.9992 0.7966 0.045 Uiso 1 1 calc GR
H8C H -0.3158 0.9361 0.7917 0.045 Uiso 1 1 calc GR
C9 C 0.20955(18) 0.91825(14) 0.74700(14) 0.0181(6) Uani 1 1 d .
C10 C 0.29699(19) 0.93968(14) 0.77664(15) 0.0196(6) Uani 1 1 d .
C11 C 0.3154(2) 0.98012(15) 0.83331(16) 0.0255(7) Uani 1 1 d .
H11A H 0.3576 0.9612 0.8678 0.038 Uiso 1 1 calc GR
H11B H 0.2631 0.9874 0.8476 0.038 Uiso 1 1 calc GR
H11C H 0.3378 1.0183 0.8217 0.038 Uiso 1 1 calc GR
C12 C 0.45908(18) 0.79743(13) 0.57956(14) 0.0166(6) Uani 1 1 d .
C13 C 0.54731(18) 0.79096(14) 0.59880(15) 0.0195(6) Uani 1 1 d .
H13 H 0.5723 0.7790 0.6413 0.023 Uiso 1 1 calc R
C14 C 0.59882(19) 0.80172(14) 0.55661(16) 0.0224(7) Uani 1 1 d .
H14 H 0.6585 0.7977 0.5715 0.027 Uiso 1 1 calc R
C15 C 0.5661(2) 0.81817(14) 0.49320(16) 0.0212(7) Uani 1 1 d .
C16 C 0.4784(2) 0.82273(14) 0.47320(15) 0.0214(6) Uani 1 1 d .
H16 H 0.4540 0.8325 0.4299 0.026 Uiso 1 1 calc R
C17 C 0.42469(19) 0.81326(14) 0.51511(15) 0.0184(6) Uani 1 1 d .
C18 C 0.33364(19) 0.81670(14) 0.48764(15) 0.0189(6) Uani 1 1 d .
H18 H 0.3140 0.8124 0.4428 0.023 Uiso 1 1 calc R
C19 C 0.6226(2) 0.82925(17) 0.44769(18) 0.0296(8) Uani 1 1 d .
H19A H 0.6223 0.8721 0.4375 0.044 Uiso 1 1 calc GR
H19B H 0.6016 0.8063 0.4084 0.044 Uiso 1 1 calc GR
H19C H 0.6806 0.8166 0.4676 0.044 Uiso 1 1 calc GR
C20 C 0.14266(19) 0.82382(13) 0.52449(14) 0.0178(6) Uani 1 1 d .
C21 C 0.04994(19) 0.82756(14) 0.49517(15) 0.0187(6) Uani 1 1 d .
C22 C 0.0151(2) 0.82852(18) 0.42494(16) 0.0299(8) Uani 1 1 d .
H22A H 0.0211 0.7887 0.4073 0.045 Uiso 1 1 calc GR
H22B H 0.0463 0.8579 0.4054 0.045 Uiso 1 1 calc GR
H22C H -0.0451 0.8396 0.4158 0.045 Uiso 1 1 calc GR
C23 C 0.59266(19) 0.63683(14) 0.69885(15) 0.0203(6) Uani 1 1 d .
C24 C 0.6703(2) 0.64575(15) 0.68048(16) 0.0237(7) Uani 1 1 d .
H24 H 0.6696 0.6642 0.6406 0.028 Uiso 1 1 calc R
C25 C 0.7471(2) 0.62831(15) 0.71913(17) 0.0260(7) Uani 1 1 d .
H25 H 0.7981 0.6361 0.7058 0.031 Uiso 1 1 calc R
C26 C 0.75126(19) 0.59925(15) 0.77770(16) 0.0240(7) Uani 1 1 d .
C27 C 0.67548(19) 0.59016(14) 0.79551(15) 0.0226(7) Uani 1 1 d .
H27 H 0.6769 0.5699 0.8345 0.027 Uiso 1 1 calc R
C28 C 0.59583(19) 0.60950(14) 0.75862(15) 0.0203(6) Uani 1 1 d .
C29 C 0.52292(19) 0.59866(14) 0.78593(15) 0.0209(6) Uani 1 1 d .
H29 H 0.5305 0.5713 0.8206 0.025 Uiso 1 1 calc R
C30 C 0.8343(2) 0.57797(17) 0.81882(18) 0.0314(8) Uani 1 1 d .
H30A H 0.8404 0.5348 0.8126 0.047 Uiso 1 1 calc GR
H30B H 0.8354 0.5859 0.8637 0.047 Uiso 1 1 calc GR
H30C H 0.8812 0.5993 0.8069 0.047 Uiso 1 1 calc GR
C31 C 0.31445(19) 0.62071(14) 0.77706(14) 0.0174(6) Uani 1 1 d .
C32 C 0.24541(19) 0.60294(14) 0.80867(15) 0.0191(6) Uani 1 1 d .
C33 C 0.2624(2) 0.56978(15) 0.87037(15) 0.0240(7) Uani 1 1 d .
H33A H 0.2344 0.5903 0.9001 0.036 Uiso 1 1 calc GR
H33B H 0.3237 0.5684 0.8885 0.036 Uiso 1 1 calc GR
H33C H 0.2403 0.5288 0.8631 0.036 Uiso 1 1 calc GR
C34 C -0.04154(19) 0.71460(14) 0.59160(15) 0.0201(6) Uani 1 1 d .
C35 C -0.11840(19) 0.72438(14) 0.60998(16) 0.0230(7) Uani 1 1 d .
H35 H -0.1175 0.7410 0.6508 0.028 Uiso 1 1 calc R
C36 C -0.19551(19) 0.71006(15) 0.56924(17) 0.0262(7) Uani 1 1 d .
H36 H -0.2462 0.7163 0.5834 0.031 Uiso 1 1 calc R
C37 C -0.2012(2) 0.68701(15) 0.50857(18) 0.0273(8) Uani 1 1 d .
C38 C -0.1257(2) 0.67898(15) 0.48926(17) 0.0257(7) Uani 1 1 d .
H38 H -0.1279 0.6651 0.4472 0.031 Uiso 1 1 calc R
C39 C -0.04621(19) 0.69078(14) 0.53015(16) 0.0213(7) Uani 1 1 d .
C40 C 0.0283(2) 0.68026(14) 0.50470(16) 0.0216(7) Uani 1 1 d .
H40 H 0.0207 0.6771 0.4597 0.026 Uiso 1 1 calc R
C41 C -0.2857(2) 0.67155(19) 0.4652(2) 0.0389(9) Uani 1 1 d .
H41A H -0.2954 0.6282 0.4668 0.058 Uiso 1 1 calc GR
H41B H -0.2856 0.6833 0.4214 0.058 Uiso 1 1 calc GR
H41C H -0.3309 0.6930 0.4792 0.058 Uiso 1 1 calc GR
C42 C 0.24225(19) 0.67486(13) 0.54187(15) 0.0187(6) Uani 1 1 d .
C43 C 0.3163(2) 0.66490(15) 0.51344(15) 0.0219(7) Uani 1 1 d .
C44 C 0.3072(2) 0.6478(2) 0.44512(17) 0.0389(10) Uani 1 1 d .
H44A H 0.3606 0.6558 0.4325 0.058 Uiso 1 1 calc GR
H44B H 0.2615 0.6715 0.4183 0.058 Uiso 1 1 calc GR
H44C H 0.2935 0.6050 0.4397 0.058 Uiso 1 1 calc GR
C45 C 0.2056(2) 1.01955(17) 0.50484(17) 0.0319(8) Uani 1 1 d .
H45A H 0.1616 0.9933 0.4801 0.048 Uiso 1 1 calc GR
H45B H 0.2320 1.0425 0.4758 0.048 Uiso 1 1 calc GR
H45C H 0.1801 1.0472 0.5304 0.048 Uiso 1 1 calc GR
C46 C 0.27184(19) 0.98218(14) 0.54817(14) 0.0192(6) Uani 1 1 d .
C47 C 0.3570(2) 0.99067(14) 0.54777(15) 0.0220(7) Uani 1 1 d .
H47 H 0.3697 1.0198 0.5192 0.026 Uiso 1 1 calc R
C48 C 0.42539(19) 0.95971(14) 0.58603(15) 0.0189(6) Uani 1 1 d .
C49 C 0.51504(19) 0.97624(15) 0.58519(16) 0.0243(7) Uani 1 1 d .
H49A H 0.5471 0.9844 0.6288 0.036 Uiso 1 1 calc GR
H49B H 0.5149 1.0121 0.5589 0.036 Uiso 1 1 calc GR
H49C H 0.5417 0.9430 0.5673 0.036 Uiso 1 1 calc GR
C50 C -0.0951(2) 0.55014(17) 0.61411(19) 0.0322(8) Uani 1 1 d .
H50A H -0.1058 0.5490 0.6571 0.048 Uiso 1 1 calc GR
H50B H -0.1121 0.5119 0.5925 0.048 Uiso 1 1 calc GR
H50C H -0.1280 0.5828 0.5897 0.048 Uiso 1 1 calc GR
C51 C -0.0015(2) 0.56061(15) 0.61880(16) 0.0251(7) Uani 1 1 d .
C52 C 0.0440(2) 0.52392(16) 0.58617(17) 0.0294(8) Uani 1 1 d .
H52 H 0.0138 0.4933 0.5597 0.035 Uiso 1 1 calc R
C53 C 0.1313(2) 0.52913(15) 0.58975(16) 0.0266(7) Uani 1 1 d .
C54 C 0.1739(3) 0.48357(19) 0.5560(2) 0.0457(11) Uani 1 1 d .
H54A H 0.2027 0.5042 0.5267 0.069 Uiso 1 1 calc GR
H54B H 0.1312 0.4561 0.5318 0.069 Uiso 1 1 calc GR
H54C H 0.2156 0.4608 0.5874 0.069 Uiso 1 1 calc GR
C55 C 0.0180(2) 0.97793(18) 0.5846(2) 0.0382(9) Uani 1 1 d D
H55A H -0.0195 0.9621 0.5456 0.057 Uiso 1 1 calc GR
H55B H 0.0435 1.0156 0.5748 0.057 Uiso 1 1 calc GR
H55C H -0.0151 0.9853 0.6166 0.057 Uiso 1 1 calc GR
C56 C 0.4090(3) 0.53321(19) 0.6239(3) 0.0502(11) Uani 1 1 d D
H56A H 0.4002 0.5327 0.5773 0.075 Uiso 1 1 calc GR
H56B H 0.3914 0.4946 0.6384 0.075 Uiso 1 1 calc GR
H56C H 0.4692 0.5400 0.6432 0.075 Uiso 1 1 calc GR
C61 C 0.26101(18) 0.76833(13) 0.74479(14) 0.0182(6) Uani 1 1 d .
O24 O 0.44835(16) 0.76872(14) 0.85169(13) 0.0412(7) Uani 1 1 d .
H24A H 0.3958 0.7751 0.8420 0.062 Uiso 1 1 calc GR
C59 C 0.4901(3) 0.8189(2) 0.8826(2) 0.0509(12) Uani 1 1 d .
H59A H 0.4569 0.8550 0.8677 0.076 Uiso 1 1 calc GR
H59B H 0.5462 0.8223 0.8732 0.076 Uiso 1 1 calc GR
H59C H 0.4964 0.8147 0.9288 0.076 Uiso 1 1 calc GR
O26 O 0.53359(15) 0.87059(11) 0.72703(12) 0.0310(6) Uani 1 1 d .
H26A H 0.5239 0.8327 0.7321 0.046 Uiso 1 1 d G
H26B H 0.5106 0.8811 0.6880 0.046 Uiso 1 1 d G
O27 O 0.14796(16) 0.75422(17) 0.85809(13) 0.0492(8) Uani 1 1 d D
H27A H 0.1568 0.7317 0.8920 0.074 Uiso 1 1 d G
H27B H 0.1939 0.7558 0.8437 0.074 Uiso 1 1 d G
O28 O 0.97421(16) 0.66362(12) 0.74920(13) 0.0344(6) Uani 1 1 d .
H28A H 0.9830 0.7021 0.7499 0.052 Uiso 1 1 d G
H28B H 0.9674 0.6504 0.7103 0.052 Uiso 1 1 d G
O29 O 0.67883(18) 0.73831(14) 0.80863(15) 0.0468(7) Uani 1 1 d .
H29A H 0.6950 0.7031 0.8042 0.070 Uiso 1 1 calc GR
C62 C 0.7341(4) 0.7797(2) 0.7879(3) 0.0712(16) Uani 1 1 d .
H62A H 0.7294 0.7747 0.7420 0.107 Uiso 1 1 calc GR
H62B H 0.7928 0.7721 0.8110 0.107 Uiso 1 1 calc GR
H62C H 0.7182 0.8208 0.7964 0.107 Uiso 1 1 calc GR
O30 O -0.09353(19) 0.40071(14) 0.60691(14) 0.0480(7) Uani 1 1 d .
H30D H -0.1042 0.3715 0.6307 0.072 Uiso 1 1 d R
H30E H -0.1317 0.4286 0.6045 0.072 Uiso 1 1 d R
O31 O -0.0551(2) 0.84160(17) 0.84131(17) 0.0643(10) Uani 1 1 d D
H31A H -0.1004 0.8212 0.8241 0.097 Uiso 1 1 d R
H31B H -0.0652 0.8797 0.8348 0.097 Uiso 1 1 d R

loop_
_atom_site_aniso_label
_atom_site_aniso_U_11
_atom_site_aniso_U_22
_atom_site_aniso_U_33
_atom_site_aniso_U_23
_atom_site_aniso_U_13
_atom_site_aniso_U_12
Eu1 0.01137(7) 0.02050(8) 0.01540(7) -0.00302(6) 0.00387(5) -0.00155(5)
Eu2 0.01129(7) 0.01834(7) 0.01598(7) 0.00161(6) 0.00372(5) -0.00019(5)
Eu3 0.01251(7) 0.01919(7) 0.01437(7) 0.00308(6) 0.00317(5) -0.00014(5)
Eu4 0.01288(7) 0.01936(7) 0.01648(8) -0.00060(6) 0.00306(5) -0.00165(5)
O1 0.0157(10) 0.0296(12) 0.0210(11) -0.0063(9) 0.0057(8) -0.0002(9)
O2 0.0137(10) 0.0222(11) 0.0186(11) -0.0042(9) 0.0052(8) -0.0016(8)
O3 0.0126(11) 0.0344(14) 0.0409(15) -0.0101(11) 0.0022(10) -0.0041(10)
O4 0.0139(10) 0.0206(10) 0.0174(10) 0.0031(8) 0.0066(8) -0.0003(8)
O5 0.0133(10) 0.0220(11) 0.0131(10) -0.0005(8) 0.0035(8) -0.0004(8)
O6 0.0099(10) 0.0394(14) 0.0206(12) -0.0022(10) 0.0023(8) 0.0046(9)
O7 0.0148(10) 0.0284(12) 0.0188(11) 0.0068(9) 0.0037(8) 0.0023(9)
O8 0.0156(10) 0.0237(11) 0.0159(11) 0.0034(8) 0.0033(8) -0.0010(8)
O9 0.0188(11) 0.0381(14) 0.0303(13) 0.0069(11) 0.0140(10) -0.0010(10)
O10 0.0121(10) 0.0224(11) 0.0211(11) -0.0029(9) 0.0026(8) -0.0030(8)
O11 0.0153(10) 0.0224(11) 0.0140(10) -0.0003(8) 0.0029(8) -0.0016(8)
O12 0.0160(11) 0.0410(14) 0.0243(12) 0.0007(10) 0.0085(9) 0.0050(10)
O13 0.0166(10) 0.0229(11) 0.0251(12) 0.0050(9) 0.0061(9) 0.0026(9)
O14 0.0156(10) 0.0218(11) 0.0259(12) 0.0067(9) 0.0041(9) -0.0009(8)
O15 0.0199(11) 0.0252(12) 0.0273(12) 0.0003(10) 0.0028(9) -0.0051(9)
O16 0.0212(11) 0.0218(11) 0.0256(12) -0.0015(9) 0.0036(9) -0.0013(9)
O17 0.0127(10) 0.0232(11) 0.0158(10) -0.0004(8) 0.0019(8) -0.0036(8)
O18 0.0135(10) 0.0214(11) 0.0161(10) 0.0015(8) 0.0053(8) -0.0005(8)
O19 0.0194(11) 0.0440(14) 0.0138(11) -0.0027(10) 0.0031(9) -0.0057(10)
O20 0.0228(12) 0.0360(13) 0.0209(12) -0.0013(10) 0.0077(9) -0.0004(10)
O21 0.0192(11) 0.0290(12) 0.0248(12) 0.0022(10) 0.0003(9) 0.0007(9)
O22 0.0172(11) 0.0241(12) 0.0351(14) 0.0024(10) 0.0096(10) 0.0023(9)
O23 0.0211(11) 0.0220(11) 0.0318(13) -0.0018(10) 0.0076(10) -0.0018(9)
N1 0.0138(12) 0.0255(14) 0.0177(13) -0.0034(10) 0.0041(10) -0.0018(10)
N2 0.0170(13) 0.0261(14) 0.0209(14) -0.0069(11) 0.0032(10) -0.0034(11)
N3 0.0125(12) 0.0254(14) 0.0249(14) -0.0032(11) 0.0004(10) -0.0046(10)
N4 0.0139(12) 0.0241(13) 0.0191(13) 0.0051(10) 0.0045(10) 0.0033(10)
N5 0.0131(12) 0.0327(15) 0.0158(13) 0.0025(11) 0.0028(10) 0.0046(11)
N6 0.0111(12) 0.0245(13) 0.0185(13) -0.0020(11) -0.0002(10) 0.0024(10)
N7 0.0166(12) 0.0244(13) 0.0170(13) 0.0039(10) 0.0058(10) -0.0013(10)
N8 0.0181(13) 0.0266(14) 0.0173(13) 0.0056(11) 0.0071(10) -0.0011(11)
N9 0.0203(13) 0.0265(14) 0.0226(14) 0.0024(11) 0.0136(11) -0.0032(11)
N10 0.0173(13) 0.0228(13) 0.0193(13) -0.0023(10) 0.0042(10) 0.0001(10)
N11 0.0172(13) 0.0280(14) 0.0193(14) -0.0022(11) 0.0040(10) 0.0032(11)
N12 0.0176(13) 0.0219(13) 0.0194(13) 0.0031(10) 0.0076(10) 0.0013(10)
C1 0.0157(14) 0.0228(15) 0.0198(15) 0.0013(12) 0.0065(12) 0.0022(12)
C2 0.0193(15) 0.0246(16) 0.0241(17) -0.0034(13) 0.0054(13) -0.0016(13)
C3 0.0145(14) 0.0237(16) 0.0312(18) -0.0018(13) 0.0067(13) -0.0023(12)
C4 0.0180(15) 0.0233(16) 0.0276(17) 0.0003(13) 0.0086(13) 0.0038(12)
C5 0.0210(16) 0.0229(16) 0.0231(16) -0.0041(13) 0.0057(13) 0.0014(13)
C6 0.0167(14) 0.0226(15) 0.0189(15) -0.0005(12) 0.0040(12) 0.0033(12)
C7 0.0201(15) 0.0228(15) 0.0199(16) -0.0057(12) 0.0047(12) -0.0028(12)
C8 0.0194(16) 0.0323(19) 0.039(2) -0.0095(16) 0.0091(14) 0.0019(14)
C9 0.0162(14) 0.0206(15) 0.0175(15) -0.0017(12) 0.0037(11) -0.0021(11)
C10 0.0165(15) 0.0220(15) 0.0187(15) -0.0006(12) 0.0013(12) -0.0030(12)
C11 0.0219(16) 0.0281(17) 0.0246(17) -0.0068(14) 0.0013(13) -0.0043(13)
C12 0.0139(14) 0.0172(14) 0.0206(15) 0.0028(11) 0.0081(11) 0.0002(11)
C13 0.0158(14) 0.0221(15) 0.0204(15) 0.0011(12) 0.0040(12) -0.0002(12)
C14 0.0138(14) 0.0234(16) 0.0312(18) -0.0006(13) 0.0076(13) 0.0003(12)
C15 0.0203(15) 0.0217(16) 0.0252(17) 0.0001(12) 0.0127(13) 0.0003(12)
C16 0.0198(15) 0.0269(16) 0.0192(16) 0.0022(12) 0.0083(12) 0.0025(12)
C17 0.0152(14) 0.0209(15) 0.0209(16) 0.0021(12) 0.0075(12) 0.0010(11)
C18 0.0171(15) 0.0232(15) 0.0174(15) 0.0051(12) 0.0060(12) 0.0037(12)
C19 0.0241(17) 0.0354(19) 0.035(2) 0.0029(16) 0.0186(15) -0.0001(15)
C20 0.0166(14) 0.0200(15) 0.0164(15) 0.0020(11) 0.0026(11) 0.0023(11)
C21 0.0164(15) 0.0227(15) 0.0165(15) 0.0007(12) 0.0030(12) 0.0036(12)
C22 0.0223(17) 0.050(2) 0.0161(16) 0.0020(15) 0.0018(13) 0.0062(15)
C23 0.0159(14) 0.0220(15) 0.0220(16) 0.0013(12) 0.0023(12) 0.0006(12)
C24 0.0212(16) 0.0271(17) 0.0247(17) 0.0048(13) 0.0092(13) -0.0011(13)
C25 0.0164(15) 0.0299(18) 0.0335(19) 0.0011(14) 0.0093(13) -0.0008(13)
C26 0.0166(15) 0.0260(17) 0.0281(18) 0.0017(13) 0.0026(13) 0.0022(13)
C27 0.0211(16) 0.0247(16) 0.0211(16) 0.0044(13) 0.0032(12) 0.0016(13)
C28 0.0193(15) 0.0214(15) 0.0197(15) 0.0039(12) 0.0034(12) -0.0010(12)
C29 0.0209(15) 0.0235(15) 0.0178(15) 0.0048(12) 0.0037(12) -0.0009(12)
C30 0.0178(16) 0.039(2) 0.036(2) 0.0051(16) 0.0026(14) 0.0035(14)
C31 0.0197(15) 0.0194(14) 0.0141(14) 0.0011(11) 0.0057(11) -0.0017(12)
C32 0.0204(15) 0.0211(15) 0.0167(15) -0.0007(12) 0.0061(12) -0.0024(12)
C33 0.0235(16) 0.0296(17) 0.0207(16) 0.0068(13) 0.0086(13) 0.0007(13)
C34 0.0157(14) 0.0196(15) 0.0238(16) 0.0019(12) 0.0022(12) 0.0005(12)
C35 0.0168(15) 0.0252(16) 0.0273(17) -0.0021(13) 0.0056(13) -0.0009(12)
C36 0.0119(14) 0.0283(17) 0.039(2) 0.0029(15) 0.0075(13) 0.0012(13)
C37 0.0163(16) 0.0244(17) 0.037(2) 0.0005(14) -0.0022(14) -0.0004(13)
C38 0.0199(16) 0.0256(17) 0.0282(18) -0.0036(13) -0.0013(13) 0.0013(13)
C39 0.0172(15) 0.0200(15) 0.0251(17) -0.0011(13) 0.0015(12) 0.0009(12)
C40 0.0214(16) 0.0199(15) 0.0212(16) -0.0037(12) 0.0002(12) -0.0017(12)
C41 0.0191(17) 0.046(2) 0.047(2) -0.0087(19) -0.0036(16) -0.0008(16)
C42 0.0209(15) 0.0190(15) 0.0158(14) 0.0025(11) 0.0036(12) 0.0014(12)
C43 0.0212(16) 0.0274(17) 0.0182(15) -0.0004(13) 0.0064(12) 0.0000(13)
C44 0.0255(18) 0.071(3) 0.0205(18) -0.0071(18) 0.0053(14) 0.0013(18)
C45 0.0258(18) 0.039(2) 0.0312(19) 0.0142(16) 0.0067(15) 0.0121(15)
C46 0.0215(15) 0.0202(15) 0.0168(15) 0.0018(12) 0.0058(12) 0.0043(12)
C47 0.0238(16) 0.0215(16) 0.0222(16) 0.0050(13) 0.0083(13) 0.0018(13)
C48 0.0190(15) 0.0192(15) 0.0194(15) -0.0027(12) 0.0064(12) -0.0020(12)
C49 0.0181(15) 0.0300(17) 0.0258(17) 0.0056(14) 0.0070(13) -0.0029(13)
C50 0.0230(17) 0.0324(19) 0.037(2) 0.0080(16) -0.0011(15) -0.0066(14)
C51 0.0216(16) 0.0243(16) 0.0268(18) 0.0086(13) 0.0000(13) -0.0043(13)
C52 0.0294(18) 0.0247(17) 0.0294(19) -0.0029(14) -0.0028(14) -0.0084(14)
C53 0.0321(18) 0.0218(16) 0.0238(17) -0.0005(13) 0.0019(14) -0.0016(14)
C54 0.043(2) 0.040(2) 0.050(3) -0.021(2) 0.0028(19) 0.0034(18)
C55 0.0213(17) 0.046(2) 0.044(2) 0.0177(19) 0.0020(16) 0.0033(16)
C56 0.044(2) 0.037(2) 0.076(3) -0.004(2) 0.028(2) -0.0005(19)
C61 0.0167(14) 0.0194(15) 0.0180(15) -0.0002(12) 0.0033(12) -0.0012(11)
O24 0.0228(13) 0.066(2) 0.0310(15) -0.0004(13) -0.0012(11) -0.0024(13)
C59 0.038(2) 0.078(3) 0.037(2) -0.011(2) 0.0098(19) -0.002(2)
O26 0.0270(13) 0.0328(14) 0.0313(14) 0.0021(11) 0.0029(10) -0.0010(11)
O27 0.0253(14) 0.097(3) 0.0256(15) 0.0123(15) 0.0068(11) -0.0091(15)
O28 0.0293(13) 0.0405(15) 0.0345(15) 0.0037(12) 0.0093(11) -0.0018(12)
O29 0.0418(16) 0.0433(17) 0.0529(19) -0.0001(15) 0.0064(14) -0.0032(13)
C62 0.073(4) 0.056(3) 0.090(4) -0.005(3) 0.029(3) -0.027(3)
O30 0.0499(17) 0.0489(18) 0.0470(18) -0.0060(14) 0.0147(14) -0.0072(14)
O31 0.071(2) 0.066(2) 0.057(2) 0.0106(18) 0.0162(18) 0.0023(18)

loop_
_atom_type_symbol
_atom_type_description
_atom_type_scat_dispersion_real
_atom_type_scat_dispersion_imag
_atom_type_scat_source
C C 0.0033 0.0016 'International Tables Vol C Tables 4.2.6.8 and 6.1.1.4'
H H 0.0000 0.0000 'International Tables Vol C Tables 4.2.6.8 and 6.1.1.4'
Eu Eu -0.1578 3.6682 'International Tables Vol C Tables 4.2.6.8 and 6.1.1.4'
N N 0.0061 0.0033 'International Tables Vol C Tables 4.2.6.8 and 6.1.1.4'
O O 0.0106 0.0060 'International Tables Vol C Tables 4.2.6.8 and 6.1.1.4'

loop_
_geom_angle_atom_site_label_1
_geom_angle_atom_site_label_2
_geom_angle_atom_site_label_3
_geom_angle
Eu4 Eu1 Eu2 79.392(5)
O1 Eu1 Eu2 148.19(6)
O1 Eu1 Eu4 126.65(6)
O1 Eu1 O2 132.51(8)
O1 Eu1 O5 128.62(7)
O1 Eu1 O10 93.01(7)
O1 Eu1 O17 148.57(7)
O1 Eu1 O20 80.32(8)
O1 Eu1 O22 77.56(8)
O1 Eu1 N1 73.73(8)
O1 Eu1 N6 68.48(8)
O1 Eu1 C9 115.84(8)
O2 Eu1 Eu2 35.04(5)
O2 Eu1 Eu4 100.23(5)
O2 Eu1 O5 68.53(7)
O2 Eu1 O10 134.31(7)
O2 Eu1 O17 69.56(7)
O2 Eu1 O20 105.74(7)
O2 Eu1 O22 66.73(7)
O2 Eu1 N1 64.45(7)
O2 Eu1 N6 120.26(8)
O2 Eu1 C9 20.62(7)
O5 Eu1 Eu2 34.52(5)
O5 Eu1 Eu4 71.64(5)
O5 Eu1 O17 76.77(7)
O5 Eu1 O20 146.84(7)
O5 Eu1 O22 71.85(7)
O5 Eu1 N1 126.66(8)
O5 Eu1 N6 62.07(7)
O5 Eu1 C9 88.43(7)
O10 Eu1 Eu2 108.40(5)
O10 Eu1 Eu4 34.18(5)
O10 Eu1 O5 87.06(7)
O10 Eu1 O17 67.49(7)
O10 Eu1 O20 74.07(7)
O10 Eu1 O22 142.08(7)
O10 Eu1 N1 145.04(8)
O10 Eu1 N6 74.72(8)
O10 Eu1 C9 145.77(7)
O17 Eu1 Eu2 63.23(5)
O17 Eu1 Eu4 35.35(5)
O17 Eu1 O20 70.90(7)
O17 Eu1 O22 132.93(7)
O17 Eu1 N1 107.75(7)
O17 Eu1 N6 124.67(7)
O17 Eu1 C9 78.44(7)
O20 Eu1 Eu2 127.45(5)
O20 Eu1 Eu4 77.70(5)
O20 Eu1 O22 137.82(7)
O20 Eu1 C9 92.17(8)
O22 Eu1 Eu2 71.07(5)
O22 Eu1 Eu4 143.48(5)
O22 Eu1 C9 66.68(8)
N1 Eu1 Eu2 98.49(6)
N1 Eu1 Eu4 139.58(6)
N1 Eu1 O20 71.89(8)
N1 Eu1 O22 67.63(8)
N1 Eu1 N6 125.98(8)
N1 Eu1 C9 44.23(8)
N6 Eu1 Eu2 94.21(6)
N6 Eu1 Eu4 94.32(6)
N6 Eu1 O20 133.99(8)
N6 Eu1 O22 67.62(8)
N6 Eu1 C9 131.35(8)
C9 Eu1 Eu2 55.61(6)
C9 Eu1 Eu4 113.01(5)
Eu1 Eu2 Eu3 99.898(6)
O2 Eu2 Eu1 34.06(5)
O2 Eu2 Eu3 112.18(5)
O2 Eu2 N3 59.47(7)
O2 Eu2 N4 128.18(7)
O2 Eu2 C20 85.41(7)
O2 Eu2 C61 56.47(7)
O4 Eu2 Eu1 131.83(5)
O4 Eu2 Eu3 35.55(5)
O4 Eu2 O2 146.83(7)
O4 Eu2 O5 111.72(7)
O4 Eu2 O13 133.45(7)
O4 Eu2 O18 70.03(7)
O4 Eu2 N3 113.87(7)
O4 Eu2 N4 69.25(7)
O4 Eu2 C20 103.39(7)
O4 Eu2 C61 90.50(7)
O5 Eu2 Eu1 34.92(5)
O5 Eu2 Eu3 94.31(5)
O5 Eu2 O2 67.96(7)
O5 Eu2 O13 77.35(7)
O5 Eu2 N3 127.30(7)
O5 Eu2 N4 62.05(7)
O5 Eu2 C20 20.57(7)
O5 Eu2 C61 78.50(7)
O13 Eu2 Eu1 82.41(5)
O13 Eu2 Eu3 162.12(5)
O13 Eu2 O2 79.65(7)
O13 Eu2 N3 89.61(8)
O13 Eu2 N4 77.18(8)
O13 Eu2 C20 68.73(7)
O13 Eu2 C61 135.29(7)
O14 Eu2 Eu1 151.94(5)
O14 Eu2 Eu3 107.96(5)
O14 Eu2 O2 126.22(7)
O14 Eu2 O4 75.87(7)
O14 Eu2 O5 141.91(7)
O14 Eu2 O13 72.15(7)
O14 Eu2 O18 126.30(7)
O14 Eu2 N3 75.25(8)
O14 Eu2 N4 88.95(8)
O14 Eu2 C20 122.74(8)
O14 Eu2 C61 139.59(7)
O18 Eu2 Eu1 75.75(5)
O18 Eu2 Eu3 36.64(5)
O18 Eu2 O2 76.80(7)
O18 Eu2 O5 89.87(7)
O18 Eu2 O13 156.07(7)
O18 Eu2 N3 82.11(8)
O18 Eu2 N4 114.74(8)
O18 Eu2 C20 104.96(7)
O18 Eu2 C61 20.79(7)
N3 Eu2 Eu1 93.30(5)
N3 Eu2 Eu3 107.86(6)
N3 Eu2 C20 142.04(8)
N3 Eu2 C61 76.13(8)
N4 Eu2 Eu1 96.93(6)
N4 Eu2 Eu3 84.94(6)
N4 Eu2 N3 162.01(8)
N4 Eu2 C20 42.99(8)
N4 Eu2 C61 121.86(8)
C20 Eu2 Eu1 54.42(6)
C20 Eu2 Eu3 98.02(5)
C61 Eu2 Eu1 57.01(5)
C61 Eu2 Eu3 55.91(5)
C61 Eu2 C20 97.25(8)
Eu2 Eu3 Eu4 78.708(5)
O4 Eu3 Eu2 33.93(5)
O4 Eu3 Eu4 107.17(5)
O4 Eu3 O18 66.40(7)
O4 Eu3 O21 74.37(7)
O4 Eu3 O23 139.74(7)
O4 Eu3 N7 147.18(8)
O4 Eu3 N12 73.42(8)
O4 Eu3 C31 145.88(7)
O7 Eu3 Eu2 128.10(5)
O7 Eu3 Eu4 148.00(6)
O7 Eu3 O4 94.89(7)
O7 Eu3 O8 131.93(7)
O7 Eu3 O11 130.17(7)
O7 Eu3 O18 148.27(7)
O7 Eu3 O21 76.24(8)
O7 Eu3 O23 76.92(7)
O7 Eu3 N7 74.50(8)
O7 Eu3 N12 69.61(8)
O7 Eu3 C31 115.14(8)
O8 Eu3 Eu2 99.40(5)
O8 Eu3 Eu4 34.20(5)
O8 Eu3 O4 133.11(7)
O8 Eu3 O11 67.84(7)
O8 Eu3 O18 70.21(7)
O8 Eu3 O21 109.97(7)
O8 Eu3 O23 67.61(7)
O8 Eu3 N7 63.30(7)
O8 Eu3 N12 119.97(8)
O8 Eu3 C31 20.33(7)
O11 Eu3 Eu2 69.76(5)
O11 Eu3 Eu4 34.47(5)
O11 Eu3 O4 84.81(7)
O11 Eu3 O18 75.69(7)
O11 Eu3 O21 148.26(7)
O11 Eu3 O23 72.24(7)
O11 Eu3 N7 125.96(8)
O11 Eu3 N12 62.61(8)
O11 Eu3 C31 87.41(7)
O18 Eu3 Eu2 34.48(5)
O18 Eu3 Eu4 63.66(5)
O18 Eu3 O21 74.12(7)
O18 Eu3 O23 134.02(7)
O18 Eu3 N7 106.86(8)
O18 Eu3 N12 123.67(7)
O18 Eu3 C31 79.49(7)
O21 Eu3 Eu2 79.81(5)
O21 Eu3 Eu4 131.43(6)
O21 Eu3 O23 137.99(7)
O21 Eu3 N7 72.95(8)
O21 Eu3 N12 130.01(8)
O21 Eu3 C31 96.48(8)
O23 Eu3 Eu2 141.94(5)
O23 Eu3 Eu4 71.25(5)
O23 Eu3 C31 67.11(8)
N7 Eu3 Eu2 138.77(6)
N7 Eu3 Eu4 96.68(6)
N7 Eu3 O23 69.09(8)
N7 Eu3 N12 127.74(8)
N7 Eu3 C31 43.19(8)
N12 Eu3 Eu2 93.48(6)
N12 Eu3 Eu4 94.38(6)
N12 Eu3 O23 66.74(8)
N12 Eu3 C31 130.63(8)
C31 Eu3 Eu2 112.78(5)
C31 Eu3 Eu4 54.45(5)
Eu1 Eu4 Eu3 100.168(5)
O8 Eu4 Eu1 112.76(5)
O8 Eu4 Eu3 34.15(5)
O8 Eu4 O11 67.90(7)
O8 Eu4 N9 60.96(7)
O8 Eu4 N10 127.97(8)
O8 Eu4 C42 84.79(7)
O8 Eu4 C61 55.47(7)
O10 Eu4 Eu1 35.02(5)
O10 Eu4 Eu3 132.01(5)
O10 Eu4 O8 146.66(7)
O10 Eu4 O11 111.59(7)
O10 Eu4 O16 132.08(7)
O10 Eu4 O17 70.73(7)
O10 Eu4 N9 113.32(8)
O10 Eu4 N10 69.55(8)
O10 Eu4 C42 104.38(7)
O10 Eu4 C61 91.42(7)
O11 Eu4 Eu1 93.28(5)
O11 Eu4 Eu3 34.58(5)
O11 Eu4 N9 128.64(7)
O11 Eu4 N10 61.99(7)
O11 Eu4 C42 20.67(7)
O11 Eu4 C61 76.41(7)
O15 Eu4 Eu1 106.74(6)
O15 Eu4 Eu3 153.09(6)
O15 Eu4 O8 128.47(7)
O15 Eu4 O10 74.19(8)
O15 Eu4 O11 141.30(8)
O15 Eu4 O16 72.23(8)
O15 Eu4 O17 128.13(8)
O15 Eu4 N9 75.52(8)
O15 Eu4 N10 87.11(8)
O15 Eu4 C42 121.38(8)
O15 Eu4 C61 142.24(8)
O16 Eu4 Eu1 159.37(5)
O16 Eu4 Eu3 82.82(5)
O16 Eu4 O8 81.16(7)
O16 Eu4 O11 77.53(7)
O16 Eu4 N9 90.09(8)
O16 Eu4 N10 75.54(8)
O16 Eu4 C42 67.25(8)
O16 Eu4 C61 135.27(7)
O17 Eu4 Eu1 37.86(5)
O17 Eu4 Eu3 74.55(5)
O17 Eu4 O8 75.98(7)
O17 Eu4 O11 87.67(7)
O17 Eu4 O16 156.19(7)
O17 Eu4 N9 84.66(8)
O17 Eu4 N10 113.86(8)
O17 Eu4 C42 103.71(7)
O17 Eu4 C61 20.97(7)
N9 Eu4 Eu1 109.83(6)
N9 Eu4 Eu3 94.99(5)
N9 Eu4 C42 141.97(8)
N9 Eu4 C61 78.85(8)
N10 Eu4 Eu1 83.83(6)
N10 Eu4 Eu3 96.48(6)
N10 Eu4 N9 160.28(8)
N10 Eu4 C42 43.33(8)
N10 Eu4 C61 120.87(8)
C42 Eu4 Eu1 97.89(5)
C42 Eu4 Eu3 53.72(5)
C61 Eu4 Eu1 57.43(5)
C61 Eu4 Eu3 55.70(5)
C61 Eu4 C42 95.79(8)
C1 O1 Eu1 137.27(19)
Eu1 O2 Eu2 110.90(8)
C9 O2 Eu1 119.61(18)
C9 O2 Eu2 129.28(18)
N3 O3 H3 109.5
Eu2 O4 Eu3 110.53(8)
C12 O4 Eu2 123.43(17)
C12 O4 Eu3 124.90(17)
Eu2 O5 Eu1 110.56(8)
C20 O5 Eu1 125.31(18)
C20 O5 Eu2 119.65(18)
N6 O6 H6 109.5
C23 O7 Eu3 134.3(2)
Eu3 O8 Eu4 111.64(8)
C31 O8 Eu3 120.34(18)
C31 O8 Eu4 127.65(18)
N9 O9 H9 109.5
Eu4 O10 Eu1 110.80(8)
C34 O10 Eu1 122.61(18)
C34 O10 Eu4 124.62(18)
Eu4 O11 Eu3 110.95(8)
C42 O11 Eu3 124.01(18)
C42 O11 Eu4 118.63(18)
N12 O12 H12 109.5
C46 O13 Eu2 132.25(19)
C48 O14 Eu2 136.54(19)
C51 O15 Eu4 134.5(2)
C53 O16 Eu4 131.9(2)
Eu4 O17 Eu1 106.79(7)
C61 O17 Eu1 128.10(18)
C61 O17 Eu4 119.11(18)
Eu2 O18 Eu3 108.88(8)
C61 O18 Eu2 119.58(18)
C61 O18 Eu3 125.27(18)
Eu1 O20 H20A 111.0
Eu1 O20 H20B 111.1
H20A O20 H20B 107.8
Eu3 O21 H21A 111.2
Eu3 O21 H21B 111.0
H21A O21 H21B 107.7
Eu1 O22 H22 120.1(13)
C55 O22 Eu1 129.6(2)
C55 O22 H22 108.8(13)
Eu3 O23 H23 117.3(13)
C56 O23 Eu3 131.6(2)
C56 O23 H23 109.0(13)
N2 N1 Eu1 116.88(18)
C7 N1 Eu1 129.8(2)
C7 N1 N2 113.3(3)
C9 N2 N1 111.3(2)
O3 N3 Eu2 127.27(19)
C10 N3 Eu2 120.42(19)
C10 N3 O3 111.8(3)
N5 N4 Eu2 118.06(18)
C18 N4 Eu2 127.8(2)
C18 N4 N5 113.7(3)
C20 N5 N4 109.5(2)
O6 N6 Eu1 121.34(18)
C21 N6 Eu1 123.09(19)
C21 N6 O6 115.6(2)
N8 N7 Eu3 118.65(17)
C29 N7 Eu3 128.3(2)
C29 N7 N8 112.9(3)
C31 N8 N7 111.1(2)
O9 N9 Eu4 127.97(18)
C32 N9 Eu4 119.6(2)
C32 N9 O9 111.7(3)
N11 N10 Eu4 117.47(17)
C40 N10 Eu4 128.5(2)
C40 N10 N11 113.6(3)
C42 N11 N10 109.5(3)
O12 N12 Eu3 120.83(17)
C43 N12 Eu3 123.0(2)
C43 N12 O12 116.0(3)
O1 C1 C2 119.0(3)
O1 C1 C6 122.9(3)
C2 C1 C6 118.1(3)
C1 C2 H2 119.1
C3 C2 C1 121.9(3)
C3 C2 H2 119.1
C2 C3 H3A 119.3
C2 C3 C4 121.4(3)
C4 C3 H3A 119.3
C3 C4 C8 120.7(3)
C5 C4 C3 117.3(3)
C5 C4 C8 121.9(3)
C4 C5 H5 118.6
C4 C5 C6 122.9(3)
C6 C5 H5 118.6
C1 C6 C5 118.4(3)
C1 C6 C7 124.6(3)
C5 C6 C7 117.0(3)
N1 C7 C6 125.6(3)
N1 C7 H7 117.2
C6 C7 H7 117.2
C4 C8 H8A 109.5
C4 C8 H8B 109.5
C4 C8 H8C 109.5
H8A C8 H8B 109.5
H8A C8 H8C 109.5
H8B C8 H8C 109.5
O2 C9 Eu1 39.77(13)
O2 C9 N2 126.2(3)
O2 C9 C10 115.8(3)
N2 C9 Eu1 86.81(17)
N2 C9 C10 118.0(3)
C10 C9 Eu1 154.6(2)
N3 C10 C9 113.2(3)
N3 C10 C11 124.4(3)
C11 C10 C9 122.4(3)
C10 C11 H11A 109.5
C10 C11 H11B 109.5
C10 C11 H11C 109.5
H11A C11 H11B 109.5
H11A C11 H11C 109.5
H11B C11 H11C 109.5
O4 C12 C13 120.1(3)
O4 C12 C17 122.5(3)
C13 C12 C17 117.3(3)
C12 C13 H13 119.5
C14 C13 C12 121.0(3)
C14 C13 H13 119.5
C13 C14 H14 118.8
C13 C14 C15 122.4(3)
C15 C14 H14 118.8
C14 C15 C19 122.0(3)
C16 C15 C14 116.9(3)
C16 C15 C19 121.1(3)
C15 C16 H16 119.0
C15 C16 C17 122.0(3)
C17 C16 H16 119.0
C12 C17 C18 122.9(3)
C16 C17 C12 120.3(3)
C16 C17 C18 116.7(3)
N4 C18 C17 122.9(3)
N4 C18 H18 118.5
C17 C18 H18 118.5
C15 C19 H19A 109.5
C15 C19 H19B 109.5
C15 C19 H19C 109.5
H19A C19 H19B 109.5
H19A C19 H19C 109.5
H19B C19 H19C 109.5
O5 C20 Eu2 39.78(13)
O5 C20 C21 117.6(3)
N5 C20 Eu2 87.49(18)
N5 C20 O5 125.3(3)
N5 C20 C21 117.0(3)
C21 C20 Eu2 151.0(2)
N6 C21 C20 111.8(3)
N6 C21 C22 125.4(3)
C22 C21 C20 122.7(3)
C21 C22 H22A 109.5
C21 C22 H22B 109.5
C21 C22 H22C 109.5
H22A C22 H22B 109.5
H22A C22 H22C 109.5
H22B C22 H22C 109.5
O7 C23 C24 118.7(3)
O7 C23 C28 123.4(3)
C28 C23 C24 117.8(3)
C23 C24 H24 119.2
C25 C24 C23 121.7(3)
C25 C24 H24 119.2
C24 C25 H25 119.4
C24 C25 C26 121.3(3)
C26 C25 H25 119.4
C25 C26 C30 121.6(3)
C27 C26 C25 117.1(3)
C27 C26 C30 121.3(3)
C26 C27 H27 118.3
C26 C27 C28 123.5(3)
C28 C27 H27 118.3
C23 C28 C27 118.6(3)
C23 C28 C29 125.2(3)
C27 C28 C29 116.2(3)
N7 C29 C28 125.9(3)
N7 C29 H29 117.0
C28 C29 H29 117.0
C26 C30 H30A 109.5
C26 C30 H30B 109.5
C26 C30 H30C 109.5
H30A C30 H30B 109.5
H30A C30 H30C 109.5
H30B C30 H30C 109.5
O8 C31 Eu3 39.33(13)
O8 C31 C32 116.3(3)
N8 C31 Eu3 86.74(18)
N8 C31 O8 125.8(3)
N8 C31 C32 117.8(3)
C32 C31 Eu3 155.3(2)
N9 C32 C31 113.6(3)
N9 C32 C33 124.0(3)
C33 C32 C31 122.4(3)
C32 C33 H33A 109.5
C32 C33 H33B 109.5
C32 C33 H33C 109.5
H33A C33 H33B 109.5
H33A C33 H33C 109.5
H33B C33 H33C 109.5
O10 C34 C35 119.9(3)
O10 C34 C39 122.6(3)
C35 C34 C39 117.5(3)
C34 C35 H35 119.6
C36 C35 C34 120.8(3)
C36 C35 H35 119.6
C35 C36 H36 118.8
C37 C36 C35 122.4(3)
C37 C36 H36 118.8
C36 C37 C38 117.2(3)
C36 C37 C41 121.5(3)
C38 C37 C41 121.3(3)
C37 C38 H38 119.0
C37 C38 C39 121.9(3)
C39 C38 H38 119.0
C34 C39 C40 123.0(3)
C38 C39 C34 120.0(3)
C38 C39 C40 116.9(3)
N10 C40 C39 123.6(3)
N10 C40 H40 118.2
C39 C40 H40 118.2
C37 C41 H41A 109.5
C37 C41 H41B 109.5
C37 C41 H41C 109.5
H41A C41 H41B 109.5
H41A C41 H41C 109.5
H41B C41 H41C 109.5
O11 C42 Eu4 40.69(14)
O11 C42 N11 124.9(3)
O11 C42 C43 118.1(3)
N11 C42 Eu4 86.72(19)
N11 C42 C43 116.9(3)
C43 C42 Eu4 151.2(2)
N12 C43 C42 112.1(3)
N12 C43 C44 125.2(3)
C42 C43 C44 122.6(3)
C43 C44 H44A 109.5
C43 C44 H44B 109.5
C43 C44 H44C 109.5
H44A C44 H44B 109.5
H44A C44 H44C 109.5
H44B C44 H44C 109.5
H45A C45 H45B 109.5
H45A C45 H45C 109.5
H45B C45 H45C 109.5
C46 C45 H45A 109.5
C46 C45 H45B 109.5
C46 C45 H45C 109.5
O13 C46 C45 116.2(3)
O13 C46 C47 124.7(3)
C47 C46 C45 119.1(3)
C46 C47 H47 117.3
C46 C47 C48 125.3(3)
C48 C47 H47 117.3
O14 C48 C47 123.5(3)
O14 C48 C49 116.0(3)
C47 C48 C49 120.5(3)
C48 C49 H49A 109.5
C48 C49 H49B 109.5
C48 C49 H49C 109.5
H49A C49 H49B 109.5
H49A C49 H49C 109.5
H49B C49 H49C 109.5
H50A C50 H50B 109.5
H50A C50 H50C 109.5
H50B C50 H50C 109.5
C51 C50 H50A 109.5
C51 C50 H50B 109.5
C51 C50 H50C 109.5
O15 C51 C50 115.5(3)
O15 C51 C52 123.6(3)
C52 C51 C50 120.9(3)
C51 C52 H52 117.7
C51 C52 C53 124.5(3)
C53 C52 H52 117.7
O16 C53 C52 125.3(3)
O16 C53 C54 115.7(3)
C52 C53 C54 119.1(3)
C53 C54 H54A 109.5
C53 C54 H54B 109.5
C53 C54 H54C 109.5
H54A C54 H54B 109.5
H54A C54 H54C 109.5
H54B C54 H54C 109.5
O22 C55 H55A 109.5
O22 C55 H55B 109.5
O22 C55 H55C 109.5
H55A C55 H55B 109.5
H55A C55 H55C 109.5
H55B C55 H55C 109.5
O23 C56 H56A 109.5
O23 C56 H56B 109.5
O23 C56 H56C 109.5
H56A C56 H56B 109.5
H56A C56 H56C 109.5
H56B C56 H56C 109.5
Eu4 C61 Eu2 102.45(8)
O17 C61 Eu2 95.70(17)
O17 C61 Eu4 39.92(13)
O18 C61 Eu2 39.63(13)
O18 C61 Eu4 97.42(17)
O18 C61 O17 117.0(3)
O19 C61 Eu2 129.9(2)
O19 C61 Eu4 127.6(2)
O19 C61 O17 121.6(3)
O19 C61 O18 121.4(3)
C59 O24 H24A 109.5
O24 C59 H59A 109.5
O24 C59 H59B 109.5
O24 C59 H59C 109.5
H59A C59 H59B 109.5
H59A C59 H59C 109.5
H59B C59 H59C 109.5
H26A O26 H26B 109.5
H27A O27 H27B 109.5
H28A O28 H28B 109.5
C62 O29 H29A 109.5
O29 C62 H62A 109.5
O29 C62 H62B 109.5
O29 C62 H62C 109.5
H62A C62 H62B 109.5
H62A C62 H62C 109.5
H62B C62 H62C 109.5
H30D O30 H30E 109.5
H31A O31 H31B 109.5

loop_
_geom_bond_atom_site_label_1
_geom_bond_atom_site_label_2
_geom_bond_distance
Eu1 Eu2 3.9461(4)
Eu1 Eu4 3.9108(3)
Eu1 O1 2.259(2)
Eu1 O2 2.366(2)
Eu1 O5 2.413(2)
Eu1 O10 2.401(2)
Eu1 O17 2.507(2)
Eu1 O20 2.593(2)
Eu1 O22 2.593(2)
Eu1 N1 2.515(3)
Eu1 N6 2.583(3)
Eu1 C9 3.215(3)
Eu2 Eu3 3.9472(3)
Eu2 O2 2.425(2)
Eu2 O4 2.353(2)
Eu2 O5 2.3884(19)
Eu2 O13 2.398(2)
Eu2 O14 2.334(2)
Eu2 O18 2.361(2)
Eu2 N3 2.724(3)
Eu2 N4 2.542(3)
Eu2 C20 3.244(3)
Eu2 C61 3.220(3)
Eu3 Eu4 3.9668(4)
Eu3 O4 2.450(2)
Eu3 O7 2.272(2)
Eu3 O8 2.396(2)
Eu3 O11 2.411(2)
Eu3 O18 2.490(2)
Eu3 O21 2.518(2)
Eu3 O23 2.594(2)
Eu3 N7 2.535(3)
Eu3 N12 2.552(3)
Eu3 C31 3.262(3)
Eu4 O8 2.399(2)
Eu4 O10 2.350(2)
Eu4 O11 2.404(2)
Eu4 O15 2.333(2)
Eu4 O16 2.377(2)
Eu4 O17 2.363(2)
Eu4 N9 2.685(3)
Eu4 N10 2.531(3)
Eu4 C42 3.236(3)
Eu4 C61 3.218(3)
O1 C1 1.317(4)
O2 C9 1.303(4)
O3 H3 0.8400
O3 N3 1.393(3)
O4 C12 1.350(4)
O5 C20 1.312(4)
O6 H6 0.8400
O6 N6 1.382(3)
O7 C23 1.324(4)
O8 C31 1.313(4)
O9 H9 0.8400
O9 N9 1.391(3)
O10 C34 1.343(3)
O11 C42 1.302(4)
O12 H12 0.8400
O12 N12 1.385(3)
O13 C46 1.282(4)
O14 C48 1.272(4)
O15 C51 1.274(4)
O16 C53 1.278(4)
O17 C61 1.318(3)
O18 C61 1.314(4)
O19 C61 1.245(4)
O20 H20A 0.9052
O20 H20B 0.9053
O21 H21A 0.9053
O21 H21B 0.9063
O22 H22 0.867(9)
O22 C55 1.410(4)
O23 H23 0.869(9)
O23 C56 1.425(5)
N1 N2 1.421(3)
N1 C7 1.293(4)
N2 C9 1.306(4)
N3 C10 1.286(4)
N4 N5 1.415(3)
N4 C18 1.289(4)
N5 C20 1.301(4)
N6 C21 1.289(4)
N7 N8 1.412(4)
N7 C29 1.288(4)
N8 C31 1.301(4)
N9 C32 1.289(4)
N10 N11 1.414(4)
N10 C40 1.289(4)
N11 C42 1.313(4)
N12 C43 1.283(4)
C1 C2 1.407(4)
C1 C6 1.416(4)
C2 H2 0.9500
C2 C3 1.379(5)
C3 H3A 0.9500
C3 C4 1.393(5)
C4 C5 1.393(4)
C4 C8 1.506(4)
C5 H5 0.9500
C5 C6 1.416(4)
C6 C7 1.458(4)
C7 H7 0.9500
C8 H8A 0.9800
C8 H8B 0.9800
C8 H8C 0.9800
C9 C10 1.491(4)
C10 C11 1.491(4)
C11 H11A 0.9800
C11 H11B 0.9800
C11 H11C 0.9800
C12 C13 1.400(4)
C12 C17 1.416(4)
C13 H13 0.9500
C13 C14 1.389(5)
C14 H14 0.9500
C14 C15 1.395(5)
C15 C16 1.390(4)
C15 C19 1.508(5)
C16 H16 0.9500
C16 C17 1.407(4)
C17 C18 1.459(4)
C18 H18 0.9500
C19 H19A 0.9800
C19 H19B 0.9800
C19 H19C 0.9800
C20 C21 1.491(4)
C21 C22 1.488(4)
C22 H22A 0.9800
C22 H22B 0.9800
C22 H22C 0.9800
C23 C24 1.416(5)
C23 C28 1.415(4)
C24 H24 0.9500
C24 C25 1.384(5)
C25 H25 0.9500
C25 C26 1.406(5)
C26 C27 1.383(5)
C26 C30 1.506(4)
C27 H27 0.9500
C27 C28 1.417(4)
C28 C29 1.456(4)
C29 H29 0.9500
C30 H30A 0.9800
C30 H30B 0.9800
C30 H30C 0.9800
C31 C32 1.491(4)
C32 C33 1.490(4)
C33 H33A 0.9800
C33 H33B 0.9800
C33 H33C 0.9800
C34 C35 1.408(4)
C34 C39 1.412(4)
C35 H35 0.9500
C35 C36 1.388(4)
C36 H36 0.9500
C36 C37 1.387(5)
C37 C38 1.391(5)
C37 C41 1.508(4)
C38 H38 0.9500
C38 C39 1.407(4)
C39 C40 1.455(5)
C40 H40 0.9500
C41 H41A 0.9800
C41 H41B 0.9800
C41 H41C 0.9800
C42 C43 1.484(5)
C43 C44 1.494(5)
C44 H44A 0.9800
C44 H44B 0.9800
C44 H44C 0.9800
C45 H45A 0.9800
C45 H45B 0.9800
C45 H45C 0.9800
C45 C46 1.501(4)
C46 C47 1.395(4)
C47 H47 0.9500
C47 C48 1.400(4)
C48 C49 1.502(4)
C49 H49A 0.9800
C49 H49B 0.9800
C49 H49C 0.9800
C50 H50A 0.9800
C50 H50B 0.9800
C50 H50C 0.9800
C50 C51 1.514(5)
C51 C52 1.394(5)
C52 H52 0.9500
C52 C53 1.404(5)
C53 C54 1.506(5)
C54 H54A 0.9800
C54 H54B 0.9800
C54 H54C 0.9800
C55 H55A 0.9800
C55 H55B 0.9800
C55 H55C 0.9800
C56 H56A 0.9800
C56 H56B 0.9800
C56 H56C 0.9800
O24 H24A 0.8400
O24 C59 1.393(5)
C59 H59A 0.9800
C59 H59B 0.9800
C59 H59C 0.9800
O26 H26A 0.8701
O26 H26B 0.8702
O27 H27A 0.8700
O27 H27B 0.8700
O28 H28A 0.8699
O28 H28B 0.8700
O29 H29A 0.8400
O29 C62 1.428(6)
C62 H62A 0.9800
C62 H62B 0.9800
C62 H62C 0.9800
O30 H30D 0.8699
O30 H30E 0.8702
O31 H31A 0.8700
O31 H31B 0.8703

loop_
_geom_hbond_atom_site_label_D
_geom_hbond_atom_site_label_H
_geom_hbond_atom_site_label_A
_geom_hbond_distance_DH
_geom_hbond_distance_HA
_geom_hbond_distance_DA
_geom_hbond_angle_DHA
_geom_hbond_site_symmetry_A
O3 H3 O26 0.84 1.82 2.649(4) 169.4 .
O6 H6 O1 0.84 1.99 2.657(3) 136.2 .
O9 H9 O28 0.84 1.82 2.649(4) 166.4 1_455
O12 H12 O7 0.84 1.98 2.661(3) 137.0 .
O20 H20A O31 0.91 1.96 2.765(4) 147.2 .
O20 H20B O27 0.91 1.79 2.680(4) 165.7 .
O21 H21A O29 0.91 2.04 2.801(4) 140.2 .
O21 H21B O24 0.91 1.66 2.565(4) 172.5 .
O22 H22 O13 0.867(9) 1.970(11) 2.803(3) 160.5(18) .
O23 H23 O16 0.869(9) 2.011(11) 2.854(3) 163.2(19) .
C40 H40 O31 0.95 2.60 3.500(5) 159.1 4_575
C44 H44B O27 0.98 2.59 3.564(5) 172.2 4_575
C50 H50B O30 0.98 2.51 3.335(5) 142.1 .
O24 H24A O19 0.84 1.86 2.673(3) 163.7 .
C59 H59C O12 0.98 2.56 3.451(5) 151.8 4_576
O26 H26A O21 0.87 1.95 2.816(3) 174.7 .
O26 H26B O14 0.87 1.98 2.776(3) 151.5 .
O27 H27A N5 0.87 2.33 3.195(4) 174.4 4_576
O27 H27B O19 0.87 1.84 2.701(4) 168.5 .
O28 H28A O20 0.87 2.01 2.869(4) 169.3 1_655
O28 H28B O15 0.87 2.04 2.771(4) 140.6 1_655

loop_
_geom_torsion_atom_site_label_1
_geom_torsion_atom_site_label_2
_geom_torsion_atom_site_label_3
_geom_torsion_atom_site_label_4
_geom_torsion
Eu1 O1 C1 C2 -150.2(2)
Eu1 O1 C1 C6 30.6(5)
Eu1 O2 C9 N2 -9.6(4)
Eu1 O2 C9 C10 170.77(19)
Eu1 O5 C20 Eu2 153.9(3)
Eu1 O5 C20 N5 174.7(2)
Eu1 O5 C20 C21 -2.1(4)
Eu1 O10 C34 C35 -67.8(3)
Eu1 O10 C34 C39 110.5(3)
Eu1 O17 C61 Eu2 -46.4(2)
Eu1 O17 C61 Eu4 -149.0(3)
Eu1 O17 C61 O18 -81.5(3)
Eu1 O17 C61 O19 98.6(3)
Eu1 N1 N2 C9 10.1(3)
Eu1 N1 C7 C6 5.7(5)
Eu1 N6 C21 C20 -2.6(4)
Eu1 N6 C21 C22 -179.5(3)
Eu1 C9 C10 N3 17.7(6)
Eu1 C9 C10 C11 -162.3(4)
Eu2 O2 C9 Eu1 174.3(3)
Eu2 O2 C9 N2 164.7(2)
Eu2 O2 C9 C10 -15.0(4)
Eu2 O4 C12 C13 129.7(2)
Eu2 O4 C12 C17 -51.4(4)
Eu2 O5 C20 N5 20.8(4)
Eu2 O5 C20 C21 -156.0(2)
Eu2 O13 C46 C45 159.5(2)
Eu2 O13 C46 C47 -21.3(5)
Eu2 O14 C48 C47 13.3(5)
Eu2 O14 C48 C49 -166.8(2)
Eu2 O18 C61 Eu4 100.58(14)
Eu2 O18 C61 O17 63.9(3)
Eu2 O18 C61 O19 -116.2(3)
Eu2 N3 C10 C9 6.3(4)
Eu2 N3 C10 C11 -173.7(2)
Eu2 N4 N5 C20 -16.5(3)
Eu2 N4 C18 C17 10.9(4)
Eu2 C20 C21 N6 -29.4(6)
Eu2 C20 C21 C22 147.6(3)
Eu3 O4 C12 C13 -63.6(3)
Eu3 O4 C12 C17 115.3(3)
Eu3 O7 C23 C24 -146.7(2)
Eu3 O7 C23 C28 33.9(5)
Eu3 O8 C31 N8 -7.5(4)
Eu3 O8 C31 C32 174.05(19)
Eu3 O11 C42 Eu4 149.3(3)
Eu3 O11 C42 N11 172.7(2)
Eu3 O11 C42 C43 -5.2(4)
Eu3 O18 C61 Eu2 -149.0(3)
Eu3 O18 C61 Eu4 -48.44(19)
Eu3 O18 C61 O17 -85.1(3)
Eu3 O18 C61 O19 94.8(3)
Eu3 N7 N8 C31 6.7(3)
Eu3 N7 C29 C28 5.1(5)
Eu3 N12 C43 C42 0.2(4)
Eu3 N12 C43 C44 -175.6(3)
Eu3 C31 C32 N9 11.1(6)
Eu3 C31 C32 C33 -169.1(4)
Eu4 O8 C31 Eu3 172.5(3)
Eu4 O8 C31 N8 165.0(2)
Eu4 O8 C31 C32 -13.5(4)
Eu4 O10 C34 C35 129.7(3)
Eu4 O10 C34 C39 -52.0(4)
Eu4 O11 C42 N11 23.4(4)
Eu4 O11 C42 C43 -154.5(2)
Eu4 O15 C51 C50 -157.2(2)
Eu4 O15 C51 C52 22.8(5)
Eu4 O16 C53 C52 -18.8(5)
Eu4 O16 C53 C54 162.0(3)
Eu4 O17 C61 Eu2 102.61(14)
Eu4 O17 C61 O18 67.5(3)
Eu4 O17 C61 O19 -112.4(3)
Eu4 N9 C32 C31 7.9(4)
Eu4 N9 C32 C33 -171.8(2)
Eu4 N10 N11 C42 -20.0(3)
Eu4 N10 C40 C39 9.9(5)
Eu4 C42 C43 N12 -32.6(6)
Eu4 C42 C43 C44 143.3(4)
O1 C1 C2 C3 178.9(3)
O1 C1 C6 C5 178.7(3)
O1 C1 C6 C7 -3.0(5)
O2 C9 C10 N3 3.9(4)
O2 C9 C10 C11 -176.1(3)
O3 N3 C10 C9 179.0(2)
O3 N3 C10 C11 -1.0(4)
O4 C12 C13 C14 -178.9(3)
O4 C12 C17 C16 -179.8(3)
O4 C12 C17 C18 -4.0(5)
O5 C20 C21 N6 2.9(4)
O5 C20 C21 C22 179.9(3)
O6 N6 C21 C20 175.6(2)
O6 N6 C21 C22 -1.3(5)
O7 C23 C24 C25 -179.3(3)
O7 C23 C28 C27 176.7(3)
O7 C23 C28 C29 -2.6(5)
O8 C31 C32 N9 2.1(4)
O8 C31 C32 C33 -178.1(3)
O9 N9 C32 C31 179.4(2)
O9 N9 C32 C33 -0.3(4)
O10 C34 C35 C36 179.4(3)
O10 C34 C39 C38 -176.9(3)
O10 C34 C39 C40 -0.2(5)
O11 C42 C43 N12 3.1(4)
O11 C42 C43 C44 178.9(3)
O12 N12 C43 C42 175.2(2)
O12 N12 C43 C44 -0.5(5)
O13 C46 C47 C48 -0.1(5)
O15 C51 C52 C53 2.5(5)
N1 N2 C9 Eu1 -7.0(2)
N1 N2 C9 O2 -0.9(4)
N1 N2 C9 C10 178.7(3)
N2 N1 C7 C6 -178.2(3)
N2 C9 C10 N3 -175.8(3)
N2 C9 C10 C11 4.2(5)
N4 N5 C20 Eu2 11.3(2)
N4 N5 C20 O5 -1.8(4)
N4 N5 C20 C21 175.0(2)
N5 N4 C18 C17 -176.8(3)
N5 C20 C21 N6 -174.2(3)
N5 C20 C21 C22 2.9(5)
N7 N8 C31 Eu3 -4.6(2)
N7 N8 C31 O8 0.2(4)
N7 N8 C31 C32 178.6(3)
N8 N7 C29 C28 -179.5(3)
N8 C31 C32 N9 -176.4(3)
N8 C31 C32 C33 3.3(5)
N10 N11 C42 Eu4 13.7(2)
N10 N11 C42 O11 -1.3(4)
N10 N11 C42 C43 176.6(3)
N11 N10 C40 C39 -177.8(3)
N11 C42 C43 N12 -175.0(3)
N11 C42 C43 C44 0.9(5)
C1 C2 C3 C4 1.8(5)
C1 C6 C7 N1 -13.2(5)
C2 C1 C6 C5 -0.5(4)
C2 C1 C6 C7 177.8(3)
C2 C3 C4 C5 0.6(5)
C2 C3 C4 C8 -179.7(3)
C3 C4 C5 C6 -3.0(5)
C4 C5 C6 C1 3.0(5)
C4 C5 C6 C7 -175.4(3)
C5 C6 C7 N1 165.1(3)
C6 C1 C2 C3 -1.8(5)
C7 N1 N2 C9 -166.5(3)
C8 C4 C5 C6 177.3(3)
C12 C13 C14 C15 -1.3(5)
C12 C17 C18 N4 23.5(5)
C13 C12 C17 C16 -0.9(4)
C13 C12 C17 C18 174.9(3)
C13 C14 C15 C16 -0.8(5)
C13 C14 C15 C19 -179.5(3)
C14 C15 C16 C17 2.1(5)
C15 C16 C17 C12 -1.2(5)
C15 C16 C17 C18 -177.3(3)
C16 C17 C18 N4 -160.5(3)
C17 C12 C13 C14 2.1(4)
C18 N4 N5 C20 170.4(3)
C19 C15 C16 C17 -179.2(3)
C23 C24 C25 C26 1.9(5)
C23 C28 C29 N7 -15.5(5)
C24 C23 C28 C27 -2.7(5)
C24 C23 C28 C29 177.9(3)
C24 C25 C26 C27 -1.4(5)
C24 C25 C26 C30 177.6(3)
C25 C26 C27 C28 -1.2(5)
C26 C27 C28 C23 3.3(5)
C26 C27 C28 C29 -177.3(3)
C27 C28 C29 N7 165.1(3)
C28 C23 C24 C25 0.3(5)
C29 N7 N8 C31 -169.2(3)
C30 C26 C27 C28 179.8(3)
C34 C35 C36 C37 -1.5(5)
C34 C39 C40 N10 20.5(5)
C35 C34 C39 C38 1.4(5)
C35 C34 C39 C40 178.1(3)
C35 C36 C37 C38 -0.5(5)
C35 C36 C37 C41 179.8(3)
C36 C37 C38 C39 3.0(5)
C37 C38 C39 C34 -3.6(5)
C37 C38 C39 C40 179.6(3)
C38 C39 C40 N10 -162.7(3)
C39 C34 C35 C36 1.0(5)
C40 N10 N11 C42 166.8(3)
C41 C37 C38 C39 -177.2(3)
C45 C46 C47 C48 179.1(3)
C46 C47 C48 O14 4.9(5)
C46 C47 C48 C49 -175.0(3)
C50 C51 C52 C53 -177.6(3)
C51 C52 C53 O16 -3.8(6)
C51 C52 C53 C54 175.4(4)
